data_2210467
loop_
_publ_author_name
'Fang-Fang Jian'
'Tong-Ling liang'
'Ying-Qi Qin'
'Huan-Qing Yu'
'Hai-Lian Xiao'

_publ_section_title
;
 2'-(4-Methylbenzylidene)-5-phenyl-1<i>H</i>-pyrazole-3-carbohydrazide
;
_journal_coeditor_code AT2100
_journal_issue 10
_journal_name_full 'Acta Crystallographica Section E'
_journal_page_first o4364
_journal_page_last o4365
_journal_paper_doi 10.1107/S1600536806035525
_journal_volume 62
_journal_year 2006
_chemical_formula_iupac 'C18 H16 N4 O'
_chemical_formula_moiety 'C18 H16 N4 O'
_chemical_formula_sum 'C18 H16 N4 O'
_chemical_formula_weight 304.35
_chemical_name_systematic
;
2'-(4-Methylbenzylidene)-5-phenyl-1H-pyrazole-3-carbohydrazide
;
_space_group_IT_number 15
_symmetry_cell_setting monoclinic
_symmetry_space_group_name_Hall '-C 2yc'
_symmetry_space_group_name_H-M 'C 1 2/c 1'
_atom_sites_solution_hydrogens geom
_atom_sites_solution_primary direct
_atom_sites_solution_secondary difmap
_audit_creation_method SHELXL-97
_cell_angle_alpha 90.00
_cell_angle_beta 106.27(3)
_cell_angle_gamma 90.00
_cell_formula_units_Z 8
_cell_length_a 18.280(4)
_cell_length_b 14.790(3)
_cell_length_c 13.364(3)
_cell_measurement_reflns_used 25
_cell_measurement_temperature 293(2)
_cell_measurement_theta_max 14
_cell_measurement_theta_min 4
_cell_volume 3468.4(14)
_computing_cell_refinement 'CAD-4 Software'
_computing_data_collection 'CAD-4 Software (Enraf--Nonius, 1989)'
_computing_data_reduction 'NRCVAX (Gabe <i>et al.</i>,  1989)'
_computing_molecular_graphics 'SHELXTL/PC (Sheldrick, 1990)'
_computing_publication_material 'PARST (Nardelli, 1996) and WinGX (Farrugia, 1999)'
_computing_structure_refinement 'SHELXL97 (Sheldrick, 1997)'
_computing_structure_solution 'SHELXS97 (Sheldrick, 1997)'
_diffrn_ambient_temperature 293(2)
_diffrn_measured_fraction_theta_full 1.000
_diffrn_measured_fraction_theta_max 1.000
_diffrn_measurement_device_type 'Enraf--Nonius CAD-4'
_diffrn_measurement_method \w
_diffrn_radiation_monochromator graphite
_diffrn_radiation_source 'fine-focus sealed tube'
_diffrn_radiation_type MoK\a
_diffrn_radiation_wavelength 0.71073
_diffrn_reflns_av_R_equivalents 0.0433
_diffrn_reflns_av_sigmaI/netI 0.0472
_diffrn_reflns_limit_h_max 21
_diffrn_reflns_limit_h_min -13
_diffrn_reflns_limit_k_max 17
_diffrn_reflns_limit_k_min -13
_diffrn_reflns_limit_l_max 15
_diffrn_reflns_limit_l_min -15
_diffrn_reflns_number 6290
_diffrn_reflns_theta_full 25.01
_diffrn_reflns_theta_max 25.01
_diffrn_reflns_theta_min 1.80
_diffrn_standards_decay_% 0
_diffrn_standards_interval_count 100
_diffrn_standards_number 3
_exptl_absorpt_coefficient_mu 0.076
_exptl_absorpt_correction_type none
_exptl_crystal_colour colourless
_exptl_crystal_density_diffrn 1.166
_exptl_crystal_density_method 'not measured'
_exptl_crystal_description block
_exptl_crystal_F_000 1280
_exptl_crystal_size_max 0.18
_exptl_crystal_size_mid 0.17
_exptl_crystal_size_min 0.15
_refine_diff_density_max 0.171
_refine_diff_density_min -0.234
_refine_ls_extinction_coef 0.0061(8)
_refine_ls_extinction_expression Fc^*^=kFc[1+0.001xFc^2^\l^3^/sin(2\q)]^-1/4^
_refine_ls_extinction_method SHELXL97
_refine_ls_goodness_of_fit_ref 1.020
_refine_ls_hydrogen_treatment constr
_refine_ls_matrix_type full
_refine_ls_number_parameters 210
_refine_ls_number_reflns 3053
_refine_ls_number_restraints 0
_refine_ls_restrained_S_all 1.020
_refine_ls_R_factor_all 0.1054
_refine_ls_R_factor_gt 0.0505
_refine_ls_shift/su_max 0.000
_refine_ls_shift/su_mean 0.000
_refine_ls_structure_factor_coef Fsqd
_refine_ls_weighting_details 'calc w=1/[\s^2^(Fo^2^)+(0.0905P)^2^+0.2393P] where P=(Fo^2^+2Fc^2^)/3'
_refine_ls_weighting_scheme calc
_refine_ls_wR_factor_gt 0.1336
_refine_ls_wR_factor_ref 0.1652
_reflns_number_gt 1730
_reflns_number_total 3053
_reflns_threshold_expression I>2\s(I)
_cod_data_source_file at2100.cif
_cod_data_source_block I
_cod_original_sg_symbol_H-M 'C 2/c'
_cod_database_code 2210467
_cod_database_fobs_code 2210467

loop_
_symmetry_equiv_pos_as_xyz
'x, y, z'
'-x, y, -z+1/2'
'x+1/2, y+1/2, z'
'-x+1/2, y+1/2, -z+1/2'
'-x, -y, -z'
'x, -y, z-1/2'
'-x+1/2, -y+1/2, -z'
'x+1/2, -y+1/2, z-1/2'

loop_
_atom_site_type_symbol
_atom_site_label
_atom_site_fract_x
_atom_site_fract_y
_atom_site_fract_z
_atom_site_U_iso_or_equiv
_atom_site_adp_type
_atom_site_calc_flag
_atom_site_refinement_flags
_atom_site_occupancy
O O1 0.13587(9) -0.02743(12) 1.03240(11) 0.0759(6) Uani d . 1
N N1 0.11346(10) 0.09382(13) 0.71886(13) 0.0586(5) Uani d . 1
H H1A 0.1075 0.0977 0.6528 0.070 Uiso calc R 1
N N2 0.08569(10) 0.02553(12) 0.76346(12) 0.0553(5) Uani d . 1
N N3 0.02981(11) -0.07092(13) 0.90673(13) 0.0610(5) Uani d . 1
H H3A -0.0027 -0.0579 0.8483 0.073 Uiso calc R 1
N N4 0.01842(11) -0.14562(13) 0.96415(14) 0.0625(5) Uani d . 1
C C1 0.20332(17) 0.31043(18) 0.8226(2) 0.0867(9) Uani d . 1
H H1B 0.1891 0.3105 0.8842 0.104 Uiso calc R 1
C C2 0.2393(2) 0.3854(2) 0.7959(3) 0.1095(11) Uani d . 1
H H2B 0.2498 0.4354 0.8398 0.131 Uiso calc R 1
C C3 0.2594(2) 0.3855(3) 0.7036(3) 0.1207(13) Uani d . 1
H H3B 0.2830 0.4361 0.6852 0.145 Uiso calc R 1
C C4 0.2452(2) 0.3124(3) 0.6394(3) 0.1267(14) Uani d . 1
H H4B 0.2595 0.3133 0.5778 0.152 Uiso calc R 1
C C5 0.20983(17) 0.2369(2) 0.6647(2) 0.0949(9) Uani d . 1
H H5A 0.2002 0.1872 0.6203 0.114 Uiso calc R 1
C C6 0.18836(13) 0.23517(16) 0.75774(17) 0.0637(7) Uani d . 1
C C7 0.15189(12) 0.15604(16) 0.78853(16) 0.0573(6) Uani d . 1
C C8 0.14850(13) 0.12514(16) 0.88628(16) 0.0612(7) Uani d . 1
H H8A 0.1695 0.1525 0.9506 0.073 Uiso calc R 1
C C9 0.10742(12) 0.04546(15) 0.86692(15) 0.0531(6) Uani d . 1
C C10 0.09184(13) -0.01969(16) 0.94359(15) 0.0564(6) Uani d . 1
C C11 -0.03923(15) -0.19390(17) 0.92147(19) 0.0697(7) Uani d . 1
H H11A -0.0727 -0.1746 0.8591 0.084 Uiso calc R 1
C C12 -0.05454(14) -0.27881(17) 0.96745(19) 0.0696(7) Uani d . 1
C C13 -0.00759(18) -0.3115(2) 1.0615(2) 0.0924(9) Uani d . 1
H H13A 0.0332 -0.2766 1.0991 0.111 Uiso calc R 1
C C14 -0.0207(2) -0.3947(2) 1.0996(2) 0.1025(10) Uani d . 1
H H14A 0.0126 -0.4152 1.1615 0.123 Uiso calc R 1
C C15 -0.0810(2) -0.4481(2) 1.0496(3) 0.1000(10) Uani d . 1
C C16 -0.1279(2) -0.4153(2) 0.9567(3) 0.1115(11) Uani d . 1
H H16A -0.1694 -0.4499 0.9205 0.134 Uiso calc R 1
C C17 -0.11505(17) -0.3321(2) 0.9155(3) 0.0980(10) Uani d . 1
H H17A -0.1475 -0.3124 0.8525 0.118 Uiso calc R 1
C C18 -0.0964(3) -0.5390(2) 1.0922(3) 0.1471(16) Uani d . 1
H H18A -0.1275 -0.5750 1.0366 0.221 Uiso calc R 1
H H18B -0.1225 -0.5300 1.1445 0.221 Uiso calc R 1
H H18C -0.0490 -0.5694 1.1223 0.221 Uiso calc R 1

loop_
_atom_site_aniso_label
_atom_site_aniso_U_11
_atom_site_aniso_U_22
_atom_site_aniso_U_33
_atom_site_aniso_U_12
_atom_site_aniso_U_13
_atom_site_aniso_U_23
O1 0.0848(12) 0.0994(13) 0.0333(8) -0.0124(10) -0.0002(7) 0.0093(8)
N1 0.0714(12) 0.0728(13) 0.0294(9) -0.0143(10) 0.0105(8) -0.0003(9)
N2 0.0670(12) 0.0663(12) 0.0308(9) -0.0061(9) 0.0108(8) -0.0031(9)
N3 0.0675(12) 0.0726(13) 0.0379(10) 0.0001(10) 0.0064(9) 0.0120(9)
N4 0.0711(13) 0.0685(13) 0.0452(10) -0.0007(10) 0.0117(9) 0.0088(10)
C1 0.101(2) 0.0761(19) 0.0743(19) -0.0205(16) 0.0110(16) -0.0042(15)
C2 0.115(3) 0.091(2) 0.104(3) -0.031(2) 0.001(2) -0.004(2)
C3 0.117(3) 0.116(3) 0.116(3) -0.055(2) 0.010(2) 0.022(3)
C4 0.148(3) 0.147(3) 0.090(2) -0.069(3) 0.042(2) 0.007(2)
C5 0.115(2) 0.111(2) 0.0605(17) -0.042(2) 0.0271(16) -0.0068(17)
C6 0.0641(14) 0.0721(16) 0.0470(13) -0.0108(12) 0.0024(11) 0.0017(12)
C7 0.0599(13) 0.0680(15) 0.0380(12) -0.0046(12) 0.0040(9) -0.0035(11)
C8 0.0770(16) 0.0704(15) 0.0328(11) -0.0043(12) 0.0097(10) -0.0061(11)
C9 0.0619(13) 0.0643(14) 0.0304(10) 0.0031(11) 0.0084(9) -0.0015(10)
C10 0.0662(14) 0.0670(15) 0.0350(11) 0.0038(12) 0.0124(10) 0.0005(11)
C11 0.0735(16) 0.0752(17) 0.0542(15) 0.0014(14) 0.0076(12) 0.0061(13)
C12 0.0738(16) 0.0730(17) 0.0610(15) -0.0040(13) 0.0171(13) 0.0024(13)
C13 0.106(2) 0.092(2) 0.0722(19) -0.0180(17) 0.0129(16) 0.0170(17)
C14 0.128(3) 0.093(2) 0.084(2) -0.011(2) 0.025(2) 0.0223(18)
C15 0.129(3) 0.076(2) 0.106(3) -0.004(2) 0.052(2) 0.0056(19)
C16 0.113(3) 0.088(2) 0.128(3) -0.030(2) 0.025(2) -0.015(2)
C17 0.093(2) 0.090(2) 0.097(2) -0.0124(18) 0.0040(17) 0.0043(19)
C18 0.210(5) 0.087(2) 0.166(4) -0.022(3) 0.088(4) 0.013(3)

loop_
_atom_type_symbol
_atom_type_description
_atom_type_scat_dispersion_real
_atom_type_scat_dispersion_imag
_atom_type_scat_source
C C 0.0033 0.0016 'International Tables Vol C Tables 4.2.6.8 and 6.1.1.4'
H H 0.0000 0.0000 'International Tables Vol C Tables 4.2.6.8 and 6.1.1.4'
N N 0.0061 0.0033 'International Tables Vol C Tables 4.2.6.8 and 6.1.1.4'
O O 0.0106 0.0060 'International Tables Vol C Tables 4.2.6.8 and 6.1.1.4'

loop_
_geom_angle_atom_site_label_1
_geom_angle_atom_site_label_2
_geom_angle_atom_site_label_3
_geom_angle
_geom_angle_publ_flag
N2 N1 C7 113.14(16) ?
N2 N1 H1A 123.4 ?
C7 N1 H1A 123.4 ?
N1 N2 C9 104.44(17) yes
C10 N3 N4 119.22(17) ?
C10 N3 H3A 120.4 yes
N4 N3 H3A 120.4 ?
C11 N4 N3 115.60(19) yes
C2 C1 C6 120.3(3) ?
C2 C1 H1B 119.8 ?
C6 C1 H1B 119.8 ?
C3 C2 C1 119.6(3) ?
C3 C2 H2B 120.2 ?
C1 C2 H2B 120.2 ?
C4 C3 C2 120.7(3) ?
C4 C3 H3B 119.6 ?
C2 C3 H3B 119.6 ?
C3 C4 C5 120.6(3) ?
C3 C4 H4B 119.7 ?
C5 C4 H4B 119.7 ?
C4 C5 C6 119.9(3) ?
C4 C5 H5A 120.0 ?
C6 C5 H5A 120.0 ?
C1 C6 C5 118.8(3) ?
C1 C6 C7 119.4(2) ?
C5 C6 C7 121.8(2) ?
N1 C7 C8 105.6(2) ?
N1 C7 C6 122.62(19) ?
C8 C7 C6 131.8(2) ?
C9 C8 C7 105.49(19) ?
C9 C8 H8A 127.3 ?
C7 C8 H8A 127.3 ?
N2 C9 C8 111.33(19) ?
N2 C9 C10 120.08(19) ?
C8 C9 C10 128.37(18) ?
O1 C10 N3 123.8(2) yes
O1 C10 C9 121.4(2) ?
N3 C10 C9 114.73(17) ?
N4 C11 C12 121.9(2) ?
N4 C11 H11A 119.1 ?
C12 C11 H11A 119.1 ?
C17 C12 C13 117.4(3) ?
C17 C12 C11 120.1(3) ?
C13 C12 C11 122.4(2) ?
C14 C13 C12 121.1(3) ?
C14 C13 H13A 119.5 ?
C12 C13 H13A 119.5 ?
C15 C14 C13 122.3(3) ?
C15 C14 H14A 118.8 ?
C13 C14 H14A 118.8 ?
C14 C15 C16 116.6(3) ?
C14 C15 C18 122.5(4) ?
C16 C15 C18 120.9(4) ?
C15 C16 C17 122.2(3) ?
C15 C16 H16A 118.9 ?
C17 C16 H16A 118.9 ?
C12 C17 C16 120.4(3) ?
C12 C17 H17A 119.8 ?
C16 C17 H17A 119.8 ?
C15 C18 H18A 109.5 ?
C15 C18 H18B 109.5 ?
H18A C18 H18B 109.5 ?
C15 C18 H18C 109.5 ?
H18A C18 H18C 109.5 ?
H18B C18 H18C 109.5 ?

loop_
_geom_bond_atom_site_label_1
_geom_bond_atom_site_label_2
_geom_bond_distance
_geom_bond_publ_flag
O1 C10 1.239(2) yes
N1 N2 1.343(2) yes
N1 C7 1.357(3) ?
N1 H1A 0.8600 ?
N2 C9 1.360(2) ?
N3 C10 1.338(3) ?
N3 N4 1.394(2) ?
N3 H3A 0.8600 ?
N4 C11 1.269(3) yes
C1 C2 1.386(4) ?
C1 C6 1.390(3) ?
C1 H1B 0.9300 ?
C2 C3 1.383(5) ?
C2 H2B 0.9300 ?
C3 C4 1.360(5) ?
C3 H3B 0.9300 ?
C4 C5 1.379(4) ?
C4 H4B 0.9300 ?
C5 C6 1.404(4) ?
C5 H5A 0.9300 ?
C6 C7 1.462(3) yes
C7 C8 1.402(3) ?
C8 C9 1.382(3) ?
C8 H8A 0.9300 ?
C9 C10 1.491(3) ?
C11 C12 1.459(3) ?
C11 H11A 0.9300 ?
C12 C17 1.377(4) ?
C12 C13 1.395(3) ?
C13 C14 1.377(4) ?
C13 H13A 0.9300 ?
C14 C15 1.369(4) ?
C14 H14A 0.9300 ?
C15 C16 1.384(4) ?
C15 C18 1.516(4) ?
C16 C17 1.395(4) ?
C16 H16A 0.9300 ?
C17 H17A 0.9300 ?
C18 H18A 0.9600 ?
C18 H18B 0.9600 ?
C18 H18C 0.9600 ?

loop_
_geom_hbond_atom_site_label_D
_geom_hbond_atom_site_label_H
_geom_hbond_atom_site_label_A
_geom_hbond_site_symmetry_A
_geom_hbond_distance_DH
_geom_hbond_distance_HA
_geom_hbond_distance_DA
_geom_hbond_angle_DHA
N1 H1A O1 6 0.86 2.10 2.813(2) 140.0
N3 H3A N2 2_556 0.86 2.19 2.996(3) 156.4

loop_
_geom_torsion_atom_site_label_1
_geom_torsion_atom_site_label_2
_geom_torsion_atom_site_label_3
_geom_torsion_atom_site_label_4
_geom_torsion
C7 N1 N2 C9 0.2(2)
C10 N3 N4 C11 -176.1(2)
C6 C1 C2 C3 0.8(5)
C1 C2 C3 C4 -0.9(6)
C2 C3 C4 C5 0.5(6)
C3 C4 C5 C6 -0.2(5)
C2 C1 C6 C5 -0.4(4)
C2 C1 C6 C7 178.7(2)
C4 C5 C6 C1 0.1(4)
C4 C5 C6 C7 -179.0(3)
N2 N1 C7 C8 0.0(3)
N2 N1 C7 C6 178.7(2)
C1 C6 C7 N1 157.9(2)
C5 C6 C7 N1 -23.0(4)
C1 C6 C7 C8 -23.7(4)
C5 C6 C7 C8 155.4(3)
N1 C7 C8 C9 -0.1(2)
C6 C7 C8 C9 -178.7(2)
N1 N2 C9 C8 -0.2(2)
N1 N2 C9 C10 -175.20(18)
C7 C8 C9 N2 0.2(3)
C7 C8 C9 C10 174.7(2)
N4 N3 C10 O1 -9.3(3)
N4 N3 C10 C9 167.28(18)
N2 C9 C10 O1 147.0(2)
C8 C9 C10 O1 -27.0(4)
N2 C9 C10 N3 -29.7(3)
C8 C9 C10 N3 156.3(2)
N3 N4 C11 C12 174.1(2)
N4 C11 C12 C17 -175.9(3)
N4 C11 C12 C13 0.9(4)
C17 C12 C13 C14 1.2(5)
C11 C12 C13 C14 -175.7(3)
C12 C13 C14 C15 -1.9(5)
C13 C14 C15 C16 1.3(5)
C13 C14 C15 C18 -178.9(3)
C14 C15 C16 C17 -0.1(6)
C18 C15 C16 C17 -179.9(3)
C13 C12 C17 C16 0.0(5)
C11 C12 C17 C16 177.0(3)
C15 C16 C17 C12 -0.6(6)

loop_
_cod_related_entry_id
_cod_related_entry_database
_cod_related_entry_code
1 ChemSpider 5260851
